data_7104970
loop_
_publ_author_name
'Walter, Marc D'
'White, Peter S'
'Brookhart, Maurice'

_publ_section_title
;
 Gamma-agostic interactions stabilize the propagating species in the
 vinyl addition polymerization of norbornene.
;
_journal_issue 42
_journal_name_full 'Chemical communications (Cambridge, England)'
_journal_page_first 6361
_journal_page_last 6363
_journal_paper_doi 10.1039/b916457j
_journal_year 2009
_chemical_formula_moiety 'C11 H29 N2 O Pd, C32 H12 B F24'
_chemical_formula_sum 'C43 H41 B F24 N2 O Pd'
_chemical_formula_weight 1174.99
_chemical_name_systematic
;
?
;
_space_group_IT_number 61
_symmetry_cell_setting orthorhombic
_symmetry_space_group_name_Hall '-P 2ac 2ab'
_symmetry_space_group_name_H-M 'P b c a'
_atom_sites_solution_hydrogens geom
_atom_sites_solution_primary direct
_atom_sites_solution_secondary difmap
_audit_creation_method SHELXL-97
_cell_angle_alpha 90.00
_cell_angle_beta 90.00
_cell_angle_gamma 90.00
_cell_formula_units_Z 8
_cell_length_a 17.9055(8)
_cell_length_b 19.9639(9)
_cell_length_c 27.1312(13)
_cell_measurement_reflns_used 9965
_cell_measurement_temperature 100(2)
_cell_measurement_theta_max 26.71
_cell_measurement_theta_min 2.45
_cell_volume 9698.4(8)
_computing_cell_refinement 'Bruker SAINT'
_computing_data_collection 'Bruker APEX2'
_computing_data_reduction 'Bruker SAINT'
_computing_molecular_graphics 'Bruker SHELXTL'
_computing_publication_material 'Bruker SHELXTL'
_computing_structure_refinement 'SHELXL-97 (Sheldrick, 2008)'
_computing_structure_solution 'SHELXS-97 (Sheldrick, 2008)'
_diffrn_ambient_temperature 100(2)
_diffrn_measured_fraction_theta_full 0.999
_diffrn_measured_fraction_theta_max 0.999
_diffrn_measurement_device_type 'Bruker APEX-II CCD'
_diffrn_measurement_method '\f and \w scans'
_diffrn_radiation_monochromator graphite
_diffrn_radiation_source 'fine-focus sealed tube'
_diffrn_radiation_type MoK\a
_diffrn_radiation_wavelength 0.71073
_diffrn_reflns_av_R_equivalents 0.0493
_diffrn_reflns_av_sigmaI/netI 0.0304
_diffrn_reflns_limit_h_max 22
_diffrn_reflns_limit_h_min -22
_diffrn_reflns_limit_k_max 24
_diffrn_reflns_limit_k_min -23
_diffrn_reflns_limit_l_max 32
_diffrn_reflns_limit_l_min -33
_diffrn_reflns_number 62819
_diffrn_reflns_theta_full 26.37
_diffrn_reflns_theta_max 26.37
_diffrn_reflns_theta_min 1.70
_diffrn_standards_number 0
_exptl_absorpt_coefficient_mu 0.511
_exptl_absorpt_correction_T_max 0.8829
_exptl_absorpt_correction_T_min 0.8618
_exptl_absorpt_correction_type multi-scan
_exptl_absorpt_process_details '(Blessing, 1995)'
_exptl_crystal_colour colourless
_exptl_crystal_density_diffrn 1.609
_exptl_crystal_density_method 'not measured'
_exptl_crystal_description block
_exptl_crystal_F_000 4704
_exptl_crystal_size_max 0.30
_exptl_crystal_size_mid 0.25
_exptl_crystal_size_min 0.25
_refine_diff_density_max 2.155
_refine_diff_density_min -1.103
_refine_diff_density_rms 0.100
_refine_ls_extinction_method none
_refine_ls_goodness_of_fit_ref 1.018
_refine_ls_hydrogen_treatment constr
_refine_ls_matrix_type full
_refine_ls_number_parameters 725
_refine_ls_number_reflns 9916
_refine_ls_number_restraints 111
_refine_ls_restrained_S_all 1.014
_refine_ls_R_factor_all 0.0770
_refine_ls_R_factor_gt 0.0583
_refine_ls_shift/su_max 0.002
_refine_ls_shift/su_mean 0.000
_refine_ls_structure_factor_coef Fsqd
_refine_ls_weighting_details 'calc w=1/[\s^2^(Fo^2^)+(0.0834P)^2^+24.6288P] where P=(Fo^2^+2Fc^2^)/3'
_refine_ls_weighting_scheme calc
_refine_ls_wR_factor_gt 0.1505
_refine_ls_wR_factor_ref 0.1659
_reflns_number_gt 7556
_reflns_number_total 9916
_reflns_threshold_expression >2sigma(I)
_cod_data_source_file b916457j.txt
_cod_data_source_block c09219_0m
_cod_depositor_comments
;
The following automatic conversions were performed:
'_symmetry_cell_setting' value 'Orthorhombic' changed to 'orthorhombic'
according to '/home/saulius/struct/CIF-dictionaries/cif_core.dic'
dictionary named 'cif_core.dic' version 2.4.1 from 2010-06-29.

Automatic conversion script
Id: cif_fix_enum 1527 2010-12-29 10:47:43Z saulius 
;
_cod_original_sg_symbol_H-M 'P b c a '
_cod_database_code 7104970

loop_
_symmetry_equiv_pos_as_xyz
'x, y, z'
'-x+1/2, -y, z+1/2'
'-x, y+1/2, -z+1/2'
'x+1/2, -y+1/2, -z'
'-x, -y, -z'
'x-1/2, y, -z-1/2'
'x, -y-1/2, z-1/2'
'-x-1/2, y-1/2, z'

loop_
_atom_site_label
_atom_site_type_symbol
_atom_site_fract_x
_atom_site_fract_y
_atom_site_fract_z
_atom_site_U_iso_or_equiv
_atom_site_adp_type
_atom_site_occupancy
_atom_site_symmetry_multiplicity
_atom_site_calc_flag
_atom_site_refinement_flags
_atom_site_disorder_assembly
_atom_site_disorder_group
Pd1 Pd 0.765159(17) 0.111088(14) 0.580726(11) 0.03202(12) Uani 0.421(6) 1 d PD A 1
N1 N 0.8261(6) 0.1958(5) 0.6012(5) 0.050(3) Uani 0.421(6) 1 d PDU A 1
N2 N 0.8755(7) 0.0615(6) 0.5823(5) 0.0337(12) Uani 0.421(6) 1 d PDU A 1
C1 C 0.8069(10) 0.2563(7) 0.5733(7) 0.076(6) Uani 0.421(6) 1 d PDU A 1
H1A H 0.8367 0.2941 0.5854 0.114 Uiso 0.421(6) 1 calc PR A 1
H1B H 0.7537 0.2663 0.5777 0.114 Uiso 0.421(6) 1 calc PR A 1
H1C H 0.8174 0.2490 0.5383 0.114 Uiso 0.421(6) 1 calc PR A 1
C2 C 0.8132(7) 0.2098(7) 0.6568(5) 0.067(4) Uani 0.421(6) 1 d PDU A 1
H2A H 0.8400 0.2507 0.6663 0.101 Uiso 0.421(6) 1 calc PR A 1
H2B H 0.8318 0.1720 0.6762 0.101 Uiso 0.421(6) 1 calc PR A 1
H2C H 0.7597 0.2158 0.6629 0.101 Uiso 0.421(6) 1 calc PR A 1
C3 C 0.9065(8) 0.1790(7) 0.5951(12) 0.0559(13) Uani 0.421(6) 1 d PDU A 1
H3A H 0.9207 0.1853 0.5601 0.067 Uiso 0.421(6) 1 calc PR A 1
H3B H 0.9368 0.2103 0.6151 0.067 Uiso 0.421(6) 1 calc PR A 1
C4 C 0.9240(6) 0.1094(6) 0.6100(6) 0.053(3) Uani 0.421(6) 1 d PDU A 1
H4A H 0.9156 0.1041 0.6458 0.064 Uiso 0.421(6) 1 calc PR A 1
H4B H 0.9771 0.0996 0.6030 0.064 Uiso 0.421(6) 1 calc PR A 1
C5 C 0.9016(6) 0.0529(6) 0.5313(4) 0.044(3) Uani 0.421(6) 1 d PDU A 1
H5A H 0.9532 0.0364 0.5315 0.067 Uiso 0.421(6) 1 calc PR A 1
H5B H 0.8995 0.0960 0.5141 0.067 Uiso 0.421(6) 1 calc PR A 1
H5C H 0.8695 0.0205 0.5143 0.067 Uiso 0.421(6) 1 calc PR A 1
C6 C 0.8787(8) -0.0056(6) 0.6060(5) 0.069(4) Uani 0.421(6) 1 d PDU A 1
H6A H 0.9287 -0.0246 0.6018 0.104 Uiso 0.421(6) 1 calc PR A 1
H6B H 0.8418 -0.0352 0.5906 0.104 Uiso 0.421(6) 1 calc PR A 1
H6C H 0.8676 -0.0011 0.6413 0.104 Uiso 0.421(6) 1 calc PR A 1
C11 C 0.6685(13) 0.1638(17) 0.576(4) 0.076(4) Uani 0.421(6) 1 d PD A 1
H11A H 0.6269 0.1358 0.5872 0.114 Uiso 0.421(6) 1 calc PR A 1
H11B H 0.6600 0.1771 0.5416 0.114 Uiso 0.421(6) 1 calc PR A 1
H11C H 0.6719 0.2039 0.5967 0.114 Uiso 0.421(6) 1 calc PR A 1
Pd1' Pd 0.765159(17) 0.111088(14) 0.580726(11) 0.03202(12) Uani 0.579(6) 1 d PD A 2
N1' N 0.8282(4) 0.1979(3) 0.5734(3) 0.041(2) Uani 0.579(6) 1 d PDU A 2
N2' N 0.8732(5) 0.0606(4) 0.5905(4) 0.0337(12) Uani 0.579(6) 1 d PDU A 2
C1' C 0.8354(6) 0.2205(5) 0.5218(4) 0.067(3) Uani 0.579(6) 1 d PDU A 2
H1'1 H 0.8676 0.2602 0.5205 0.100 Uiso 0.579(6) 1 calc PR A 2
H1'2 H 0.7859 0.2319 0.5088 0.100 Uiso 0.579(6) 1 calc PR A 2
H1'3 H 0.8574 0.1846 0.5019 0.100 Uiso 0.579(6) 1 calc PR A 2
C2' C 0.7978(8) 0.2552(5) 0.6049(5) 0.065(3) Uani 0.579(6) 1 d PDU A 2
H2'1 H 0.8334 0.2925 0.6047 0.097 Uiso 0.579(6) 1 calc PR A 2
H2'2 H 0.7907 0.2396 0.6388 0.097 Uiso 0.579(6) 1 calc PR A 2
H2'3 H 0.7499 0.2703 0.5915 0.097 Uiso 0.579(6) 1 calc PR A 2
C3' C 0.9024(6) 0.1807(6) 0.5957(9) 0.0559(13) Uani 0.579(6) 1 d PDU A 2
H3'1 H 0.9396 0.2150 0.5862 0.067 Uiso 0.579(6) 1 calc PR A 2
H3'2 H 0.8982 0.1806 0.6320 0.067 Uiso 0.579(6) 1 calc PR A 2
C4' C 0.9277(5) 0.1138(4) 0.5784(4) 0.052(2) Uani 0.579(6) 1 d PDU A 2
H4'1 H 0.9352 0.1151 0.5422 0.063 Uiso 0.579(6) 1 calc PR A 2
H4'2 H 0.9763 0.1030 0.5939 0.063 Uiso 0.579(6) 1 calc PR A 2
C5' C 0.8875(5) 0.0016(4) 0.5601(4) 0.056(2) Uani 0.579(6) 1 d PDU A 2
H5'1 H 0.8851 0.0140 0.5252 0.083 Uiso 0.579(6) 1 calc PR A 2
H5'2 H 0.8497 -0.0327 0.5670 0.083 Uiso 0.579(6) 1 calc PR A 2
H5'3 H 0.9372 -0.0162 0.5676 0.083 Uiso 0.579(6) 1 calc PR A 2
C6' C 0.8810(5) 0.0414(4) 0.6429(3) 0.045(2) Uani 0.579(6) 1 d PDU A 2
H6'1 H 0.9327 0.0278 0.6494 0.067 Uiso 0.579(6) 1 calc PR A 2
H6'2 H 0.8474 0.0040 0.6502 0.067 Uiso 0.579(6) 1 calc PR A 2
H6'3 H 0.8682 0.0797 0.6639 0.067 Uiso 0.579(6) 1 calc PR A 2
C11' C 0.6672(10) 0.1611(13) 0.572(3) 0.076(4) Uani 0.579(6) 1 d PD A 2
H11D H 0.6518 0.1803 0.6038 0.114 Uiso 0.579(6) 1 calc PR A 2
H11E H 0.6287 0.1301 0.5604 0.114 Uiso 0.579(6) 1 calc PR A 2
H11F H 0.6738 0.1971 0.5479 0.114 Uiso 0.579(6) 1 calc PR A 2
C7 C 0.7118(4) 0.0144(4) 0.4910(2) 0.084(2) Uani 1 1 d . . .
H7A H 0.7246 0.0621 0.4896 0.125 Uiso 1 1 calc R . .
H7B H 0.6848 0.0018 0.4610 0.125 Uiso 1 1 calc R . .
H7C H 0.7576 -0.0122 0.4936 0.125 Uiso 1 1 calc R . .
C8 C 0.6638(3) 0.0016(3) 0.5346(2) 0.0715(17) Uani 1 1 d . A .
H8A H 0.6167 0.0271 0.5314 0.086 Uiso 1 1 calc R . .
H8B H 0.6513 -0.0466 0.5362 0.086 Uiso 1 1 calc R . .
C9 C 0.6506(3) 0.0116(4) 0.6207(2) 0.0748(19) Uani 1 1 d . A .
H9A H 0.6314 -0.0349 0.6201 0.090 Uiso 1 1 calc R . .
H9B H 0.6076 0.0424 0.6172 0.090 Uiso 1 1 calc R . .
C10 C 0.6884(4) 0.0243(4) 0.6680(2) 0.092(3) Uani 1 1 d . . .
H10A H 0.7315 -0.0058 0.6711 0.138 Uiso 1 1 calc R . .
H10B H 0.6535 0.0160 0.6952 0.138 Uiso 1 1 calc R . .
H10C H 0.7054 0.0709 0.6691 0.138 Uiso 1 1 calc R . .
C12 C 0.67336(19) 0.26033(17) 0.28267(12) 0.0223(7) Uani 1 1 d . . .
C13 C 0.62220(19) 0.31386(18) 0.28151(13) 0.0248(7) Uani 1 1 d . . .
H13 H 0.6234 0.3461 0.3072 0.030 Uiso 1 1 calc R . .
C14 C 0.5700(2) 0.32103(19) 0.24393(14) 0.0315(8) Uani 1 1 d . . .
C15 C 0.5152(3) 0.3779(2) 0.24413(18) 0.0453(11) Uani 1 1 d . . .
C16 C 0.5655(2) 0.2739(2) 0.20570(14) 0.0338(9) Uani 1 1 d . . .
H16 H 0.5302 0.2787 0.1798 0.041 Uiso 1 1 calc R . .
C17 C 0.6140(2) 0.22024(19) 0.20696(13) 0.0287(8) Uani 1 1 d . . .
C18 C 0.6094(2) 0.1661(2) 0.16866(15) 0.0391(10) Uani 1 1 d . . .
C19 C 0.66711(19) 0.21358(18) 0.24495(13) 0.0249(7) Uani 1 1 d . . .
H19 H 0.6996 0.1760 0.2448 0.030 Uiso 1 1 calc R . .
C20 C 0.67653(18) 0.24435(17) 0.37795(12) 0.0205(7) Uani 1 1 d . . .
C21 C 0.66817(19) 0.29215(17) 0.41491(12) 0.0220(7) Uani 1 1 d . . .
H21 H 0.6982 0.3313 0.4139 0.026 Uiso 1 1 calc R . .
C22 C 0.6168(2) 0.28442(18) 0.45362(12) 0.0250(7) Uani 1 1 d . . .
C23 C 0.6108(2) 0.3390(2) 0.49157(14) 0.0344(9) Uani 1 1 d . . .
C24 C 0.5720(2) 0.22821(18) 0.45658(12) 0.0252(7) Uani 1 1 d . . .
H24 H 0.5378 0.2226 0.4830 0.030 Uiso 1 1 calc R . .
C25 C 0.57848(19) 0.18022(17) 0.41980(12) 0.0230(7) Uani 1 1 d . . .
C26 C 0.5281(2) 0.12022(19) 0.42209(14) 0.0302(8) Uani 1 1 d . . .
C27 C 0.62924(18) 0.18835(17) 0.38130(12) 0.0212(7) Uani 1 1 d . . .
H27 H 0.6320 0.1549 0.3565 0.025 Uiso 1 1 calc R . .
C28 C 0.78278(18) 0.32116(17) 0.33671(12) 0.0218(7) Uani 1 1 d . . .
C29 C 0.78078(19) 0.37912(17) 0.30812(13) 0.0241(7) Uani 1 1 d . . .
H29 H 0.7479 0.3809 0.2807 0.029 Uiso 1 1 calc R . .
C30 C 0.8258(2) 0.43487(18) 0.31862(14) 0.0275(8) Uani 1 1 d . . .
C31 C 0.8223(2) 0.4950(2) 0.28590(17) 0.0391(10) Uani 1 1 d . . .
C32 C 0.8748(2) 0.43446(19) 0.35798(14) 0.0287(8) Uani 1 1 d . . .
H32 H 0.9046 0.4725 0.3655 0.034 Uiso 1 1 calc R . .
C33 C 0.8789(2) 0.37646(19) 0.38613(14) 0.0282(8) Uani 1 1 d . . .
C34 C 0.9313(2) 0.3723(2) 0.42869(16) 0.0400(10) Uani 1 1 d . . .
C35 C 0.83436(19) 0.32159(18) 0.37580(13) 0.0252(7) Uani 1 1 d . . .
H35 H 0.8388 0.2828 0.3958 0.030 Uiso 1 1 calc R . .
C36 C 0.79025(19) 0.19206(17) 0.32198(12) 0.0231(7) Uani 1 1 d . . .
C37 C 0.8354(2) 0.1916(2) 0.27957(14) 0.0289(8) Uani 1 1 d . . .
H37 H 0.8301 0.2267 0.2562 0.035 Uiso 1 1 calc R . .
C38 C 0.8878(2) 0.1414(2) 0.27075(15) 0.0342(9) Uani 1 1 d . . .
C39 C 0.9296(3) 0.1416(3) 0.22301(17) 0.0514(13) Uani 1 1 d . . .
C40 C 0.8990(2) 0.0906(2) 0.30453(17) 0.0394(10) Uani 1 1 d . . .
H40 H 0.9352 0.0566 0.2988 0.047 Uiso 1 1 calc R . .
C41 C 0.8561(2) 0.0905(2) 0.34676(16) 0.0372(9) Uani 1 1 d . . .
C42 C 0.8670(3) 0.0367(3) 0.3840(2) 0.0575(14) Uani 1 1 d . . .
C43 C 0.8025(2) 0.14006(19) 0.35518(14) 0.0288(8) Uani 1 1 d . . .
H43 H 0.7735 0.1382 0.3845 0.035 Uiso 1 1 calc R . .
B1 B 0.7310(2) 0.25404(18) 0.32961(13) 0.0203(7) Uani 1 1 d . . .
O1 O 0.70194(19) 0.02154(16) 0.57962(11) 0.0464(8) Uani 1 1 d . . .
F1 F 0.52822(18) 0.42251(15) 0.27950(13) 0.0751(10) Uani 1 1 d . . .
F2 F 0.44503(15) 0.35668(15) 0.25057(15) 0.0687(9) Uani 1 1 d . . .
F3 F 0.51537(19) 0.41187(16) 0.20172(13) 0.0711(9) Uani 1 1 d . . .
F4 F 0.5636(3) 0.18080(19) 0.13224(12) 0.1017(15) Uani 1 1 d . . .
F5 F 0.58326(19) 0.10932(14) 0.18655(11) 0.0620(8) Uani 1 1 d . . .
F6 F 0.67478(18) 0.1512(2) 0.14896(13) 0.0865(13) Uani 1 1 d . . .
F7 F 0.67210(17) 0.34357(15) 0.51970(10) 0.0587(8) Uani 1 1 d . . .
F8 F 0.55305(18) 0.33148(15) 0.52185(10) 0.0637(9) Uani 1 1 d . . .
F9 F 0.60254(17) 0.39947(12) 0.47117(9) 0.0482(7) Uani 1 1 d . . .
F10 F 0.45528(14) 0.13848(14) 0.42462(12) 0.0551(8) Uani 1 1 d . . .
F11 F 0.53873(19) 0.08332(15) 0.46206(11) 0.0641(9) Uani 1 1 d . . .
F12 F 0.53223(14) 0.08062(12) 0.38285(9) 0.0418(6) Uani 1 1 d . . .
F13 F 0.8595(2) 0.48579(17) 0.24437(13) 0.0846(12) Uani 1 1 d . . .
F14 F 0.75302(16) 0.51086(14) 0.27216(11) 0.0562(7) Uani 1 1 d . . .
F15 F 0.8491(2) 0.55012(14) 0.30659(14) 0.0861(12) Uani 1 1 d . . .
F16 F 0.89621(18) 0.3613(2) 0.47111(11) 0.0786(11) Uani 1 1 d . . .
F17 F 0.98016(19) 0.32274(18) 0.42460(12) 0.0729(10) Uani 1 1 d . . .
F18 F 0.97118(19) 0.42799(15) 0.43588(13) 0.0696(10) Uani 1 1 d . . .
F19 F 0.88654(17) 0.12841(16) 0.18485(10) 0.0562(7) Uani 1 1 d . . .
F20 F 0.9839(3) 0.0975(3) 0.22129(13) 0.137(2) Uani 1 1 d . . .
F21 F 0.9604(2) 0.2001(2) 0.21279(14) 0.1096(18) Uani 1 1 d . . .
F22 F 0.8055(2) 0.00372(18) 0.39403(15) 0.0818(11) Uani 1 1 d . . .
F23 F 0.8906(3) 0.0584(3) 0.42629(17) 0.135(2) Uani 1 1 d . . .
F24 F 0.9162(3) -0.0085(3) 0.3709(2) 0.159(3) Uani 1 1 d . . .

loop_
_atom_site_aniso_label
_atom_site_aniso_U_11
_atom_site_aniso_U_22
_atom_site_aniso_U_33
_atom_site_aniso_U_23
_atom_site_aniso_U_13
_atom_site_aniso_U_12
Pd1 0.02800(19) 0.02489(17) 0.0432(2) 0.00268(12) -0.00027(13) -0.00122(11)
N1 0.041(6) 0.029(5) 0.080(9) -0.007(6) 0.014(7) 0.001(4)
N2 0.036(2) 0.0344(18) 0.031(3) 0.0019(18) 0.0015(19) 0.0067(15)
C1 0.059(9) 0.033(7) 0.137(18) 0.013(10) 0.004(12) -0.008(6)
C2 0.053(8) 0.071(9) 0.077(9) -0.049(7) 0.020(7) -0.018(6)
C3 0.043(3) 0.043(3) 0.081(4) -0.002(3) -0.002(3) -0.014(2)
C4 0.029(6) 0.075(8) 0.055(8) 0.000(7) -0.002(6) 0.003(5)
C5 0.051(7) 0.046(6) 0.037(6) -0.005(5) 0.013(5) 0.007(5)
C6 0.086(10) 0.061(8) 0.062(9) 0.024(7) 0.017(7) 0.038(7)
C11 0.031(3) 0.054(4) 0.145(13) 0.011(4) -0.008(3) 0.009(3)
Pd1' 0.02800(19) 0.02489(17) 0.0432(2) 0.00268(12) -0.00027(13) -0.00122(11)
N1' 0.039(4) 0.025(3) 0.061(5) 0.006(4) -0.003(4) -0.004(3)
N2' 0.036(2) 0.0344(18) 0.031(3) 0.0019(18) 0.0015(19) 0.0067(15)
C1' 0.058(6) 0.058(6) 0.085(7) 0.040(5) 0.013(5) -0.010(5)
C2' 0.073(8) 0.032(5) 0.089(9) -0.011(6) -0.014(7) 0.001(5)
C3' 0.043(3) 0.043(3) 0.081(4) -0.002(3) -0.002(3) -0.014(2)
C4' 0.032(4) 0.053(5) 0.073(7) 0.012(5) 0.008(5) -0.004(4)
C5' 0.054(5) 0.051(5) 0.063(6) -0.011(4) -0.003(4) 0.019(4)
C6' 0.045(4) 0.047(4) 0.042(4) 0.002(3) -0.007(3) 0.006(3)
C11' 0.031(3) 0.054(4) 0.145(13) 0.011(4) -0.008(3) 0.009(3)
C7 0.059(4) 0.134(6) 0.058(4) -0.038(4) -0.002(3) -0.024(4)
C8 0.062(4) 0.093(4) 0.059(3) -0.015(3) -0.006(3) -0.035(3)
C9 0.057(3) 0.100(5) 0.067(4) 0.035(3) -0.004(3) -0.042(3)
C10 0.069(4) 0.155(7) 0.053(3) 0.034(4) -0.007(3) -0.049(5)
C12 0.0211(16) 0.0282(17) 0.0177(16) 0.0020(13) 0.0026(13) -0.0055(13)
C13 0.0224(17) 0.0299(18) 0.0221(17) -0.0018(14) -0.0018(14) -0.0034(14)
C14 0.0281(19) 0.0340(19) 0.032(2) 0.0028(16) -0.0082(16) -0.0006(15)
C15 0.042(2) 0.038(2) 0.056(3) -0.002(2) -0.024(2) 0.0003(19)
C16 0.035(2) 0.042(2) 0.0237(18) 0.0046(16) -0.0107(16) -0.0085(17)
C17 0.033(2) 0.035(2) 0.0180(17) -0.0005(14) 0.0007(14) -0.0087(16)
C18 0.045(2) 0.046(2) 0.026(2) -0.0073(17) -0.0022(18) -0.010(2)
C19 0.0233(17) 0.0293(18) 0.0223(17) -0.0003(14) 0.0015(14) -0.0046(14)
C20 0.0184(16) 0.0254(16) 0.0176(16) -0.0012(13) -0.0028(12) 0.0024(13)
C21 0.0223(17) 0.0247(17) 0.0191(16) -0.0012(13) -0.0010(13) -0.0008(13)
C22 0.0284(18) 0.0300(18) 0.0166(16) -0.0043(13) 0.0013(13) 0.0037(14)
C23 0.041(2) 0.038(2) 0.0234(19) -0.0078(16) 0.0047(16) 0.0038(18)
C24 0.0255(18) 0.0318(18) 0.0183(16) 0.0034(14) 0.0041(14) 0.0052(14)
C25 0.0210(17) 0.0245(17) 0.0236(17) 0.0034(13) 0.0002(13) 0.0001(13)
C26 0.032(2) 0.0262(18) 0.032(2) 0.0034(15) 0.0078(16) -0.0022(15)
C27 0.0204(17) 0.0253(16) 0.0178(16) -0.0015(13) 0.0005(13) 0.0021(13)
C28 0.0171(16) 0.0277(17) 0.0206(16) 0.0002(13) 0.0017(13) -0.0018(13)
C29 0.0208(17) 0.0269(17) 0.0246(17) 0.0003(14) 0.0002(13) -0.0014(13)
C30 0.0236(18) 0.0259(18) 0.0330(19) 0.0023(15) 0.0050(15) 0.0017(14)
C31 0.038(2) 0.028(2) 0.051(3) 0.0073(18) -0.0036(19) -0.0010(17)
C32 0.0247(18) 0.0294(18) 0.0319(19) -0.0040(15) 0.0000(15) -0.0041(14)
C33 0.0211(18) 0.035(2) 0.0283(19) -0.0015(15) -0.0013(14) -0.0030(15)
C34 0.031(2) 0.048(2) 0.041(2) 0.0027(19) -0.0146(18) -0.0079(19)
C35 0.0225(17) 0.0299(18) 0.0231(17) 0.0007(14) -0.0023(14) -0.0031(14)
C36 0.0187(16) 0.0295(17) 0.0213(16) -0.0043(13) -0.0018(13) -0.0024(13)
C37 0.0233(18) 0.038(2) 0.0256(18) -0.0052(15) 0.0016(14) 0.0004(15)
C38 0.0223(18) 0.049(2) 0.031(2) -0.0149(18) -0.0001(15) 0.0032(17)
C39 0.034(2) 0.082(4) 0.038(2) -0.024(2) 0.007(2) 0.010(2)
C40 0.0219(19) 0.046(2) 0.051(3) -0.014(2) -0.0045(18) 0.0100(17)
C41 0.028(2) 0.036(2) 0.048(2) 0.0017(18) -0.0043(18) 0.0063(16)
C42 0.034(3) 0.058(3) 0.081(4) 0.020(3) -0.002(2) 0.018(2)
C43 0.0215(17) 0.035(2) 0.0297(19) 0.0004(15) 0.0000(15) 0.0038(15)
B1 0.0213(19) 0.0232(18) 0.0164(17) -0.0011(14) 0.0015(14) -0.0017(15)
O1 0.0497(19) 0.0433(17) 0.0462(18) 0.0054(13) -0.0079(14) -0.0160(15)
F1 0.068(2) 0.0533(17) 0.104(3) -0.0278(17) -0.0458(19) 0.0308(15)
F2 0.0321(14) 0.0543(17) 0.120(3) 0.0070(18) -0.0107(16) 0.0075(13)
F3 0.071(2) 0.0552(17) 0.088(2) 0.0299(17) -0.0206(18) 0.0093(16)
F4 0.170(4) 0.083(2) 0.052(2) -0.0287(18) -0.070(2) 0.031(3)
F5 0.085(2) 0.0488(16) 0.0518(17) -0.0178(13) 0.0111(15) -0.0287(15)
F6 0.064(2) 0.113(3) 0.082(2) -0.072(2) 0.0374(18) -0.039(2)
F7 0.0666(18) 0.0632(17) 0.0462(15) -0.0300(13) -0.0279(14) 0.0179(14)
F8 0.080(2) 0.0642(18) 0.0465(16) -0.0236(14) 0.0370(15) -0.0128(16)
F9 0.0741(19) 0.0349(13) 0.0356(13) -0.0080(10) -0.0003(12) 0.0141(12)
F10 0.0282(13) 0.0439(15) 0.093(2) -0.0126(14) 0.0171(13) -0.0068(11)
F11 0.086(2) 0.0514(16) 0.0548(17) 0.0289(14) -0.0133(16) -0.0250(16)
F12 0.0432(14) 0.0337(12) 0.0486(14) -0.0101(11) 0.0140(11) -0.0121(10)
F13 0.101(3) 0.073(2) 0.080(2) 0.0485(18) 0.053(2) 0.0369(19)
F14 0.0508(16) 0.0452(15) 0.0725(19) 0.0216(14) -0.0135(14) 0.0071(12)
F15 0.119(3) 0.0325(15) 0.107(3) 0.0196(16) -0.053(2) -0.0246(17)
F16 0.061(2) 0.141(3) 0.0338(15) 0.0090(18) -0.0179(14) -0.032(2)
F17 0.063(2) 0.073(2) 0.083(2) -0.0145(17) -0.0449(17) 0.0235(17)
F18 0.071(2) 0.0580(18) 0.080(2) 0.0071(16) -0.0469(18) -0.0303(16)
F19 0.0588(18) 0.0752(19) 0.0345(14) -0.0141(13) 0.0026(12) -0.0119(15)
F20 0.103(3) 0.255(6) 0.054(2) -0.006(3) 0.022(2) 0.127(4)
F21 0.103(3) 0.149(4) 0.077(2) -0.063(2) 0.067(2) -0.085(3)
F22 0.065(2) 0.071(2) 0.110(3) 0.047(2) -0.008(2) -0.0014(17)
F23 0.185(5) 0.111(4) 0.109(3) 0.064(3) -0.098(4) -0.055(4)
F24 0.151(4) 0.133(4) 0.192(5) 0.096(4) 0.084(4) 0.116(4)

loop_
_atom_type_symbol
_atom_type_description
_atom_type_scat_dispersion_real
_atom_type_scat_dispersion_imag
_atom_type_scat_source
C C 0.0033 0.0016 'International Tables Vol C Tables 4.2.6.8 and 6.1.1.4'
H H 0.0000 0.0000 'International Tables Vol C Tables 4.2.6.8 and 6.1.1.4'
B B 0.0013 0.0007 'International Tables Vol C Tables 4.2.6.8 and 6.1.1.4'
N N 0.0061 0.0033 'International Tables Vol C Tables 4.2.6.8 and 6.1.1.4'
O O 0.0106 0.0060 'International Tables Vol C Tables 4.2.6.8 and 6.1.1.4'
F F 0.0171 0.0103 'International Tables Vol C Tables 4.2.6.8 and 6.1.1.4'
Pd Pd -0.9988 1.0072 'International Tables Vol C Tables 4.2.6.8 and 6.1.1.4'

loop_
_geom_angle_atom_site_label_1
_geom_angle_atom_site_label_2
_geom_angle_atom_site_label_3
_geom_angle
_geom_angle_site_symmetry_1
_geom_angle_site_symmetry_3
_geom_angle_publ_flag
C11 Pd1 N1 92.5(11) . . ?
C11 Pd1 O1 88.9(11) . . ?
N1 Pd1 O1 165.4(4) . . ?
C11 Pd1 N2 175(2) . . ?
N1 Pd1 N2 83.7(4) . . ?
O1 Pd1 N2 95.7(4) . . ?
C1 N1 C3 110.8(13) . . ?
C1 N1 C2 108.5(11) . . ?
C3 N1 C2 107.1(15) . . ?
C1 N1 Pd1 114.0(10) . . ?
C3 N1 Pd1 107.1(8) . . ?
C2 N1 Pd1 109.1(8) . . ?
C5 N2 C6 106.9(10) . . ?
C5 N2 C4 111.2(11) . . ?
C6 N2 C4 109.7(12) . . ?
C5 N2 Pd1 108.5(8) . . ?
C6 N2 Pd1 116.5(9) . . ?
C4 N2 Pd1 104.0(7) . . ?
C4 C3 N1 112.7(14) . . ?
C4 C3 H3A 109.1 . . ?
N1 C3 H3A 109.1 . . ?
C4 C3 H3B 109.1 . . ?
N1 C3 H3B 109.1 . . ?
H3A C3 H3B 107.8 . . ?
C3 C4 N2 110.0(12) . . ?
C3 C4 H4A 109.7 . . ?
N2 C4 H4A 109.7 . . ?
C3 C4 H4B 109.7 . . ?
N2 C4 H4B 109.7 . . ?
H4A C4 H4B 108.2 . . ?
C1' N1' C3' 112.0(11) . . ?
C1' N1' C2' 109.4(8) . . ?
C3' N1' C2' 105.1(10) . . ?
C5' N2' C4' 109.8(8) . . ?
C5' N2' C6' 108.4(7) . . ?
C4' N2' C6' 109.7(8) . . ?
N1' C1' H1'1 109.5 . . ?
N1' C1' H1'2 109.5 . . ?
H1'1 C1' H1'2 109.5 . . ?
N1' C1' H1'3 109.5 . . ?
H1'1 C1' H1'3 109.5 . . ?
H1'2 C1' H1'3 109.5 . . ?
N1' C2' H2'1 109.5 . . ?
N1' C2' H2'2 109.5 . . ?
H2'1 C2' H2'2 109.5 . . ?
N1' C2' H2'3 109.5 . . ?
H2'1 C2' H2'3 109.5 . . ?
H2'2 C2' H2'3 109.5 . . ?
C4' C3' N1' 110.4(11) . . ?
C4' C3' H3'1 109.6 . . ?
N1' C3' H3'1 109.6 . . ?
C4' C3' H3'2 109.6 . . ?
N1' C3' H3'2 109.6 . . ?
H3'1 C3' H3'2 108.1 . . ?
N2' C4' C3' 111.9(9) . . ?
N2' C4' H4'1 109.2 . . ?
C3' C4' H4'1 109.2 . . ?
N2' C4' H4'2 109.2 . . ?
C3' C4' H4'2 109.2 . . ?
H4'1 C4' H4'2 107.9 . . ?
N2' C5' H5'1 109.5 . . ?
N2' C5' H5'2 109.5 . . ?
H5'1 C5' H5'2 109.5 . . ?
N2' C5' H5'3 109.5 . . ?
H5'1 C5' H5'3 109.5 . . ?
H5'2 C5' H5'3 109.5 . . ?
N2' C6' H6'1 109.5 . . ?
N2' C6' H6'2 109.5 . . ?
H6'1 C6' H6'2 109.5 . . ?
N2' C6' H6'3 109.5 . . ?
H6'1 C6' H6'3 109.5 . . ?
H6'2 C6' H6'3 109.5 . . ?
H11D C11' H11E 109.5 . . ?
H11D C11' H11F 109.5 . . ?
H11E C11' H11F 109.5 . . ?
C8 C7 H7A 109.5 . . ?
C8 C7 H7B 109.5 . . ?
H7A C7 H7B 109.5 . . ?
C8 C7 H7C 109.5 . . ?
H7A C7 H7C 109.5 . . ?
H7B C7 H7C 109.5 . . ?
O1 C8 C7 110.6(4) . . ?
O1 C8 H8A 109.5 . . ?
C7 C8 H8A 109.5 . . ?
O1 C8 H8B 109.5 . . ?
C7 C8 H8B 109.5 . . ?
H8A C8 H8B 108.1 . . ?
O1 C9 C10 110.6(4) . . ?
O1 C9 H9A 109.5 . . ?
C10 C9 H9A 109.5 . . ?
O1 C9 H9B 109.5 . . ?
C10 C9 H9B 109.5 . . ?
H9A C9 H9B 108.1 . . ?
C9 C10 H10A 109.5 . . ?
C9 C10 H10B 109.5 . . ?
H10A C10 H10B 109.5 . . ?
C9 C10 H10C 109.5 . . ?
H10A C10 H10C 109.5 . . ?
H10B C10 H10C 109.5 . . ?
C19 C12 C13 116.2(3) . . ?
C19 C12 B1 124.7(3) . . ?
C13 C12 B1 118.9(3) . . ?
C14 C13 C12 122.2(3) . . ?
C14 C13 H13 118.9 . . ?
C12 C13 H13 118.9 . . ?
C13 C14 C16 120.7(4) . . ?
C13 C14 C15 121.0(4) . . ?
C16 C14 C15 118.2(3) . . ?
F1 C15 F3 106.3(4) . . ?
F1 C15 F2 106.4(4) . . ?
F3 C15 F2 106.0(4) . . ?
F1 C15 C14 113.3(3) . . ?
F3 C15 C14 112.3(4) . . ?
F2 C15 C14 112.0(4) . . ?
C17 C16 C14 117.8(3) . . ?
C17 C16 H16 121.1 . . ?
C14 C16 H16 121.1 . . ?
C16 C17 C19 121.1(3) . . ?
C16 C17 C18 120.4(3) . . ?
C19 C17 C18 118.4(4) . . ?
F4 C18 F5 104.2(4) . . ?
F4 C18 F6 107.4(4) . . ?
F5 C18 F6 105.6(4) . . ?
F4 C18 C17 113.2(4) . . ?
F5 C18 C17 112.5(3) . . ?
F6 C18 C17 113.2(3) . . ?
C12 C19 C17 122.0(3) . . ?
C12 C19 H19 119.0 . . ?
C17 C19 H19 119.0 . . ?
C21 C20 C27 115.7(3) . . ?
C21 C20 B1 123.8(3) . . ?
C27 C20 B1 120.1(3) . . ?
C20 C21 C22 122.2(3) . . ?
C20 C21 H21 118.9 . . ?
C22 C21 H21 118.9 . . ?
C24 C22 C21 120.8(3) . . ?
C24 C22 C23 120.5(3) . . ?
C21 C22 C23 118.6(3) . . ?
F8 C23 F9 105.8(3) . . ?
F8 C23 F7 107.0(3) . . ?
F9 C23 F7 105.4(3) . . ?
F8 C23 C22 113.4(3) . . ?
F9 C23 C22 112.3(3) . . ?
F7 C23 C22 112.4(3) . . ?
C22 C24 C25 118.1(3) . . ?
C22 C24 H24 121.0 . . ?
C25 C24 H24 121.0 . . ?
C24 C25 C27 120.8(3) . . ?
C24 C25 C26 118.1(3) . . ?
C27 C25 C26 121.0(3) . . ?
F11 C26 F12 108.5(3) . . ?
F11 C26 F10 104.2(3) . . ?
F12 C26 F10 104.7(3) . . ?
F11 C26 C25 113.1(3) . . ?
F12 C26 C25 114.1(3) . . ?
F10 C26 C25 111.4(3) . . ?
C25 C27 C20 122.3(3) . . ?
C25 C27 H27 118.9 . . ?
C20 C27 H27 118.9 . . ?
C29 C28 C35 115.6(3) . . ?
C29 C28 B1 126.7(3) . . ?
C35 C28 B1 117.7(3) . . ?
C28 C29 C30 122.1(3) . . ?
C28 C29 H29 119.0 . . ?
C30 C29 H29 119.0 . . ?
C32 C30 C29 121.1(3) . . ?
C32 C30 C31 119.3(3) . . ?
C29 C30 C31 119.5(3) . . ?
F13 C31 F15 107.1(4) . . ?
F13 C31 F14 105.2(4) . . ?
F15 C31 F14 104.9(4) . . ?
F13 C31 C30 112.0(3) . . ?
F15 C31 C30 113.6(4) . . ?
F14 C31 C30 113.3(3) . . ?
C30 C32 C33 117.6(3) . . ?
C30 C32 H32 121.2 . . ?
C33 C32 H32 121.2 . . ?
C35 C33 C32 121.2(3) . . ?
C35 C33 C34 118.5(3) . . ?
C32 C33 C34 120.3(3) . . ?
F17 C34 F16 105.1(4) . . ?
F17 C34 F18 106.3(4) . . ?
F16 C34 F18 105.3(4) . . ?
F17 C34 C33 113.1(4) . . ?
F16 C34 C33 112.4(3) . . ?
F18 C34 C33 113.8(4) . . ?
C33 C35 C28 122.4(3) . . ?
C33 C35 H35 118.8 . . ?
C28 C35 H35 118.8 . . ?
C43 C36 C37 115.7(3) . . ?
C43 C36 B1 125.6(3) . . ?
C37 C36 B1 118.7(3) . . ?
C38 C37 C36 122.2(4) . . ?
C38 C37 H37 118.9 . . ?
C36 C37 H37 118.9 . . ?
C40 C38 C37 120.8(4) . . ?
C40 C38 C39 120.3(4) . . ?
C37 C38 C39 118.9(4) . . ?
F20 C39 F19 105.7(4) . . ?
F20 C39 F21 106.0(5) . . ?
F19 C39 F21 104.9(5) . . ?
F20 C39 C38 113.5(5) . . ?
F19 C39 C38 112.8(4) . . ?
F21 C39 C38 113.2(4) . . ?
C41 C40 C38 118.1(4) . . ?
C41 C40 H40 120.9 . . ?
C38 C40 H40 120.9 . . ?
C40 C41 C43 121.2(4) . . ?
C40 C41 C42 119.5(4) . . ?
C43 C41 C42 119.4(4) . . ?
F23 C42 F24 104.6(5) . . ?
F23 C42 F22 104.9(5) . . ?
F24 C42 F22 105.9(5) . . ?
F23 C42 C41 113.8(5) . . ?
F24 C42 C41 113.7(5) . . ?
F22 C42 C41 113.2(4) . . ?
C36 C43 C41 122.0(4) . . ?
C36 C43 H43 119.0 . . ?
C41 C43 H43 119.0 . . ?
C28 B1 C36 105.4(3) . . ?
C28 B1 C12 112.5(3) . . ?
C36 B1 C12 111.4(3) . . ?
C28 B1 C20 109.7(3) . . ?
C36 B1 C20 113.2(3) . . ?
C12 B1 C20 104.7(3) . . ?
C8 O1 C9 108.0(4) . . ?
C8 O1 Pd1 119.6(3) . . ?
C9 O1 Pd1 116.2(3) . . ?

loop_
_geom_bond_atom_site_label_1
_geom_bond_atom_site_label_2
_geom_bond_distance
_geom_bond_site_symmetry_2
_geom_bond_publ_flag
Pd1 C11 2.030(12) . ?
Pd1 N1 2.088(10) . ?
Pd1 O1 2.116(3) . ?
Pd1 N2 2.210(10) . ?
N1 C1 1.466(16) . ?
N1 C3 1.487(15) . ?
N1 C2 1.550(15) . ?
N2 C5 1.471(14) . ?
N2 C6 1.486(13) . ?
N2 C4 1.494(14) . ?
C1 H1A 0.9800 . ?
C1 H1B 0.9800 . ?
C1 H1C 0.9800 . ?
C2 H2A 0.9800 . ?
C2 H2B 0.9800 . ?
C2 H2C 0.9800 . ?
C3 C4 1.480(16) . ?
C3 H3A 0.9900 . ?
C3 H3B 0.9900 . ?
C4 H4A 0.9900 . ?
C4 H4B 0.9900 . ?
C5 H5A 0.9800 . ?
C5 H5B 0.9800 . ?
C5 H5C 0.9800 . ?
C6 H6A 0.9800 . ?
C6 H6B 0.9800 . ?
C6 H6C 0.9800 . ?
C11 H11A 0.9800 . ?
C11 H11B 0.9800 . ?
C11 H11C 0.9800 . ?
N1' C1' 1.477(12) . ?
N1' C3' 1.499(13) . ?
N1' C2' 1.528(13) . ?
N2' C5' 1.462(10) . ?
N2' C4' 1.479(11) . ?
N2' C6' 1.481(11) . ?
C1' H1'1 0.9800 . ?
C1' H1'2 0.9800 . ?
C1' H1'3 0.9800 . ?
C2' H2'1 0.9800 . ?
C2' H2'2 0.9800 . ?
C2' H2'3 0.9800 . ?
C3' C4' 1.486(13) . ?
C3' H3'1 0.9900 . ?
C3' H3'2 0.9900 . ?
C4' H4'1 0.9900 . ?
C4' H4'2 0.9900 . ?
C5' H5'1 0.9800 . ?
C5' H5'2 0.9800 . ?
C5' H5'3 0.9800 . ?
C6' H6'1 0.9800 . ?
C6' H6'2 0.9800 . ?
C6' H6'3 0.9800 . ?
C11' H11D 0.9800 . ?
C11' H11E 0.9800 . ?
C11' H11F 0.9800 . ?
C7 C8 1.483(8) . ?
C7 H7A 0.9800 . ?
C7 H7B 0.9800 . ?
C7 H7C 0.9800 . ?
C8 O1 1.454(6) . ?
C8 H8A 0.9900 . ?
C8 H8B 0.9900 . ?
C9 O1 1.458(6) . ?
C9 C10 1.473(8) . ?
C9 H9A 0.9900 . ?
C9 H9B 0.9900 . ?
C10 H10A 0.9800 . ?
C10 H10B 0.9800 . ?
C10 H10C 0.9800 . ?
C12 C19 1.390(5) . ?
C12 C13 1.408(5) . ?
C12 B1 1.644(5) . ?
C13 C14 1.391(5) . ?
C13 H13 0.9500 . ?
C14 C16 1.403(6) . ?
C14 C15 1.500(6) . ?
C15 F1 1.330(5) . ?
C15 F3 1.336(6) . ?
C15 F2 1.337(6) . ?
C16 C17 1.380(6) . ?
C16 H16 0.9500 . ?
C17 C19 1.408(5) . ?
C17 C18 1.502(5) . ?
C18 F4 1.318(5) . ?
C18 F5 1.319(5) . ?
C18 F6 1.321(5) . ?
C19 H19 0.9500 . ?
C20 C21 1.392(5) . ?
C20 C27 1.405(5) . ?
C20 B1 1.646(5) . ?
C21 C22 1.405(5) . ?
C21 H21 0.9500 . ?
C22 C24 1.382(5) . ?
C22 C23 1.503(5) . ?
C23 F8 1.330(5) . ?
C23 F9 1.336(5) . ?
C23 F7 1.340(5) . ?
C24 C25 1.388(5) . ?
C24 H24 0.9500 . ?
C25 C27 1.394(5) . ?
C25 C26 1.500(5) . ?
C26 F11 1.325(5) . ?
C26 F12 1.328(4) . ?
C26 F10 1.356(5) . ?
C27 H27 0.9500 . ?
C28 C29 1.394(5) . ?
C28 C35 1.406(5) . ?
C28 B1 1.641(5) . ?
C29 C30 1.403(5) . ?
C29 H29 0.9500 . ?
C30 C32 1.383(5) . ?
C30 C31 1.494(5) . ?
C31 F13 1.321(5) . ?
C31 F15 1.326(5) . ?
C31 F14 1.334(5) . ?
C32 C33 1.389(5) . ?
C32 H32 0.9500 . ?
C33 C35 1.383(5) . ?
C33 C34 1.491(5) . ?
C34 F17 1.326(6) . ?
C34 F16 1.330(5) . ?
C34 F18 1.335(5) . ?
C35 H35 0.9500 . ?
C36 C43 1.392(5) . ?
C36 C37 1.407(5) . ?
C36 B1 1.643(5) . ?
C37 C38 1.394(5) . ?
C37 H37 0.9500 . ?
C38 C40 1.381(6) . ?
C38 C39 1.495(6) . ?
C39 F20 1.313(6) . ?
C39 F19 1.317(5) . ?
C39 F21 1.321(7) . ?
C40 C41 1.379(6) . ?
C40 H40 0.9500 . ?
C41 C43 1.397(5) . ?
C41 C42 1.487(6) . ?
C42 F23 1.297(7) . ?
C42 F24 1.310(6) . ?
C42 F22 1.313(6) . ?
C43 H43 0.9500 . ?

loop_
_geom_torsion_atom_site_label_1
_geom_torsion_atom_site_label_2
_geom_torsion_atom_site_label_3
_geom_torsion_atom_site_label_4
_geom_torsion
_geom_torsion_site_symmetry_1
_geom_torsion_site_symmetry_2
_geom_torsion_site_symmetry_3
_geom_torsion_site_symmetry_4
_geom_torsion_publ_flag
C11 Pd1 N1 C1 -42(3) . . . . ?
O1 Pd1 N1 C1 -137.1(14) . . . . ?
N2 Pd1 N1 C1 134.3(12) . . . . ?
C11 Pd1 N1 C3 -165(3) . . . . ?
O1 Pd1 N1 C3 99.9(18) . . . . ?
N2 Pd1 N1 C3 11.3(14) . . . . ?
C11 Pd1 N1 C2 79(3) . . . . ?
O1 Pd1 N1 C2 -15.6(17) . . . . ?
N2 Pd1 N1 C2 -104.2(9) . . . . ?
C11 Pd1 N2 C5 -59(28) . . . . ?
N1 Pd1 N2 C5 -103.1(9) . . . . ?
O1 Pd1 N2 C5 91.6(8) . . . . ?
C11 Pd1 N2 C6 -180(100) . . . . ?
N1 Pd1 N2 C6 136.3(11) . . . . ?
O1 Pd1 N2 C6 -29.0(11) . . . . ?
C11 Pd1 N2 C4 59(28) . . . . ?
N1 Pd1 N2 C4 15.4(9) . . . . ?
O1 Pd1 N2 C4 -149.9(9) . . . . ?
C1 N1 C3 C4 -163.4(18) . . . . ?
C2 N1 C3 C4 78(2) . . . . ?
Pd1 N1 C3 C4 -38(2) . . . . ?
N1 C3 C4 N2 55(3) . . . . ?
C5 N2 C4 C3 76.5(16) . . . . ?
C6 N2 C4 C3 -165.4(15) . . . . ?
Pd1 N2 C4 C3 -40.1(16) . . . . ?
C1' N1' C3' C4' -78.0(14) . . . . ?
C2' N1' C3' C4' 163.3(12) . . . . ?
C5' N2' C4' C3' 162.0(11) . . . . ?
C6' N2' C4' C3' -79.0(13) . . . . ?
N1' C3' C4' N2' -57.9(18) . . . . ?
C19 C12 C13 C14 -2.1(5) . . . . ?
B1 C12 C13 C14 -177.6(3) . . . . ?
C12 C13 C14 C16 1.1(6) . . . . ?
C12 C13 C14 C15 178.9(4) . . . . ?
C13 C14 C15 F1 7.4(6) . . . . ?
C16 C14 C15 F1 -174.8(4) . . . . ?
C13 C14 C15 F3 127.8(4) . . . . ?
C16 C14 C15 F3 -54.3(5) . . . . ?
C13 C14 C15 F2 -113.0(4) . . . . ?
C16 C14 C15 F2 64.9(5) . . . . ?
C13 C14 C16 C17 0.5(6) . . . . ?
C15 C14 C16 C17 -177.4(4) . . . . ?
C14 C16 C17 C19 -0.9(6) . . . . ?
C14 C16 C17 C18 176.7(4) . . . . ?
C16 C17 C18 F4 9.0(6) . . . . ?
C19 C17 C18 F4 -173.3(4) . . . . ?
C16 C17 C18 F5 -108.9(4) . . . . ?
C19 C17 C18 F5 68.8(5) . . . . ?
C16 C17 C18 F6 131.4(4) . . . . ?
C19 C17 C18 F6 -50.9(5) . . . . ?
C13 C12 C19 C17 1.7(5) . . . . ?
B1 C12 C19 C17 176.9(3) . . . . ?
C16 C17 C19 C12 -0.2(5) . . . . ?
C18 C17 C19 C12 -177.9(3) . . . . ?
C27 C20 C21 C22 1.2(5) . . . . ?
B1 C20 C21 C22 174.9(3) . . . . ?
C20 C21 C22 C24 0.1(5) . . . . ?
C20 C21 C22 C23 -179.2(3) . . . . ?
C24 C22 C23 F8 -9.1(5) . . . . ?
C21 C22 C23 F8 170.2(3) . . . . ?
C24 C22 C23 F9 -128.9(4) . . . . ?
C21 C22 C23 F9 50.3(5) . . . . ?
C24 C22 C23 F7 112.4(4) . . . . ?
C21 C22 C23 F7 -68.3(5) . . . . ?
C21 C22 C24 C25 -1.0(5) . . . . ?
C23 C22 C24 C25 178.3(3) . . . . ?
C22 C24 C25 C27 0.6(5) . . . . ?
C22 C24 C25 C26 -178.1(3) . . . . ?
C24 C25 C26 F11 -62.3(5) . . . . ?
C27 C25 C26 F11 119.0(4) . . . . ?
C24 C25 C26 F12 173.0(3) . . . . ?
C27 C25 C26 F12 -5.6(5) . . . . ?
C24 C25 C26 F10 54.7(4) . . . . ?
C27 C25 C26 F10 -123.9(4) . . . . ?
C24 C25 C27 C20 0.7(5) . . . . ?
C26 C25 C27 C20 179.3(3) . . . . ?
C21 C20 C27 C25 -1.6(5) . . . . ?
B1 C20 C27 C25 -175.6(3) . . . . ?
C35 C28 C29 C30 -1.8(5) . . . . ?
B1 C28 C29 C30 177.5(3) . . . . ?
C28 C29 C30 C32 0.4(5) . . . . ?
C28 C29 C30 C31 178.6(3) . . . . ?
C32 C30 C31 F13 101.0(5) . . . . ?
C29 C30 C31 F13 -77.2(5) . . . . ?
C32 C30 C31 F15 -20.5(6) . . . . ?
C29 C30 C31 F15 161.3(4) . . . . ?
C32 C30 C31 F14 -140.1(4) . . . . ?
C29 C30 C31 F14 41.7(5) . . . . ?
C29 C30 C32 C33 1.2(5) . . . . ?
C31 C30 C32 C33 -177.0(4) . . . . ?
C30 C32 C33 C35 -1.4(5) . . . . ?
C30 C32 C33 C34 179.2(4) . . . . ?
C35 C33 C34 F17 59.1(5) . . . . ?
C32 C33 C34 F17 -121.4(4) . . . . ?
C35 C33 C34 F16 -59.7(5) . . . . ?
C32 C33 C34 F16 119.8(4) . . . . ?
C35 C33 C34 F18 -179.4(4) . . . . ?
C32 C33 C34 F18 0.1(6) . . . . ?
C32 C33 C35 C28 -0.1(6) . . . . ?
C34 C33 C35 C28 179.4(4) . . . . ?
C29 C28 C35 C33 1.6(5) . . . . ?
B1 C28 C35 C33 -177.7(3) . . . . ?
C43 C36 C37 C38 1.5(5) . . . . ?
B1 C36 C37 C38 179.0(3) . . . . ?
C36 C37 C38 C40 -2.0(6) . . . . ?
C36 C37 C38 C39 175.4(4) . . . . ?
C40 C38 C39 F20 -10.9(7) . . . . ?
C37 C38 C39 F20 171.7(5) . . . . ?
C40 C38 C39 F19 109.3(5) . . . . ?
C37 C38 C39 F19 -68.0(6) . . . . ?
C40 C38 C39 F21 -131.8(5) . . . . ?
C37 C38 C39 F21 50.8(6) . . . . ?
C37 C38 C40 C41 0.9(6) . . . . ?
C39 C38 C40 C41 -176.4(4) . . . . ?
C38 C40 C41 C43 0.4(6) . . . . ?
C38 C40 C41 C42 -179.7(4) . . . . ?
C40 C41 C42 F23 116.5(6) . . . . ?
C43 C41 C42 F23 -63.6(6) . . . . ?
C40 C41 C42 F24 -3.0(8) . . . . ?
C43 C41 C42 F24 176.8(5) . . . . ?
C40 C41 C42 F22 -123.9(5) . . . . ?
C43 C41 C42 F22 56.0(7) . . . . ?
C37 C36 C43 C41 -0.2(5) . . . . ?
B1 C36 C43 C41 -177.4(3) . . . . ?
C40 C41 C43 C36 -0.8(6) . . . . ?
C42 C41 C43 C36 179.3(4) . . . . ?
C29 C28 B1 C36 122.3(4) . . . . ?
C35 C28 B1 C36 -58.4(4) . . . . ?
C29 C28 B1 C12 0.7(5) . . . . ?
C35 C28 B1 C12 180.0(3) . . . . ?
C29 C28 B1 C20 -115.4(4) . . . . ?
C35 C28 B1 C20 63.8(4) . . . . ?
C43 C36 B1 C28 111.7(4) . . . . ?
C37 C36 B1 C28 -65.5(4) . . . . ?
C43 C36 B1 C12 -126.0(4) . . . . ?
C37 C36 B1 C12 56.8(4) . . . . ?
C43 C36 B1 C20 -8.2(5) . . . . ?
C37 C36 B1 C20 174.6(3) . . . . ?
C19 C12 B1 C28 127.5(3) . . . . ?
C13 C12 B1 C28 -57.4(4) . . . . ?
C19 C12 B1 C36 9.4(4) . . . . ?
C13 C12 B1 C36 -175.5(3) . . . . ?
C19 C12 B1 C20 -113.4(3) . . . . ?
C13 C12 B1 C20 61.7(4) . . . . ?
C21 C20 B1 C28 9.3(4) . . . . ?
C27 C20 B1 C28 -177.2(3) . . . . ?
C21 C20 B1 C36 126.7(3) . . . . ?
C27 C20 B1 C36 -59.8(4) . . . . ?
C21 C20 B1 C12 -111.7(3) . . . . ?
C27 C20 B1 C12 61.8(4) . . . . ?
C7 C8 O1 C9 176.6(6) . . . . ?
C7 C8 O1 Pd1 40.8(7) . . . . ?
C10 C9 O1 C8 174.1(6) . . . . ?
C10 C9 O1 Pd1 -48.3(7) . . . . ?
C11 Pd1 O1 C8 70(3) . . . . ?
N1 Pd1 O1 C8 165.2(12) . . . . ?
N2 Pd1 O1 C8 -107.8(5) . . . . ?
C11 Pd1 O1 C9 -63(3) . . . . ?
N1 Pd1 O1 C9 32.8(13) . . . . ?
N2 Pd1 O1 C9 119.8(5) . . . . ?
